data_4111519
loop_
_publ_author_name
'Elisabeth Rather'
'Jason T. Gatlin'
'Paul G. Nixon'
'Takuji Tsukamoto'
'Victor Kravtsov'
'Darren W. Johnson'

_publ_section_title
;
 A Simple Organic Reaction Mediates the Crystallization of the Inorganic
 Nanocluster [Ga13(\m3-OH)6(\m2-OH)18(H2O)24](NO3)15
;
_journal_name_full 'Journal of the American Chemical Society'
_journal_page_first 3242
_journal_page_last 3243
_journal_paper_doi 10.1021/ja043520t
_journal_volume 127
_journal_year 2005
_chemical_formula_sum 'Ga13 H72 N15 O99'
_chemical_formula_weight 2773.09
_chemical_name_systematic
; 
 ? 
;
_space_group_IT_number 148
_symmetry_cell_setting trigonal
_symmetry_space_group_name_Hall '-R 3'
_symmetry_space_group_name_H-M 'R -3 :H'
_atom_sites_solution_hydrogens geom
_atom_sites_solution_primary direct
_atom_sites_solution_secondary difmap
_audit_creation_method SHELXL-97
_cell_angle_alpha 90.00
_cell_angle_beta 90.00
_cell_angle_gamma 120.00
_cell_formula_units_Z 3
_cell_length_a 20.214(3)
_cell_length_b 20.214(3)
_cell_length_c 18.353(4)
_cell_measurement_temperature 293(2)
_cell_volume 6494(2)
_computing_cell_refinement 'Bruker XSCANS'
_computing_data_collection 'Bruker XSCANS'
_computing_data_reduction 'Bruker SHELXTL'
_computing_molecular_graphics 'Bruker SHELXTL'
_computing_publication_material 'Bruker SHELXTL'
_computing_structure_refinement 'SHELXL-97 (Sheldrick, 1997)'
_computing_structure_solution 'SHELXS-97 (Sheldrick, 1990)'
_diffrn_ambient_temperature 293(2)
_diffrn_measured_fraction_theta_full 0.950
_diffrn_measured_fraction_theta_max 0.950
_diffrn_measurement_device_type 'Bruker P4'
_diffrn_measurement_method '\w scans'
_diffrn_radiation_monochromator graphite
_diffrn_radiation_source 'fine-focus sealed tube'
_diffrn_radiation_type MoK\a
_diffrn_radiation_wavelength 0.71073
_diffrn_reflns_av_R_equivalents 0.0320
_diffrn_reflns_av_sigmaI/netI 0.0297
_diffrn_reflns_limit_h_max 25
_diffrn_reflns_limit_h_min -24
_diffrn_reflns_limit_k_max 25
_diffrn_reflns_limit_k_min -25
_diffrn_reflns_limit_l_max 22
_diffrn_reflns_limit_l_min -22
_diffrn_reflns_number 12648
_diffrn_reflns_theta_full 26.40
_diffrn_reflns_theta_max 26.40
_diffrn_reflns_theta_min 2.51
_exptl_absorpt_coefficient_mu 4.128
_exptl_absorpt_correction_T_max 1.000
_exptl_absorpt_correction_T_min 0.702
_exptl_absorpt_correction_type SADABS
_exptl_crystal_colour colorless
_exptl_crystal_density_diffrn 2.127
_exptl_crystal_description polyhedron
_exptl_crystal_F_000 4116
_exptl_crystal_size_max 0.3
_exptl_crystal_size_mid 0.2
_exptl_crystal_size_min 0.2
_refine_diff_density_max 0.949
_refine_diff_density_min -0.567
_refine_diff_density_rms 0.110
_refine_ls_extinction_method none
_refine_ls_goodness_of_fit_ref 1.035
_refine_ls_hydrogen_treatment mixed
_refine_ls_matrix_type full
_refine_ls_number_parameters 228
_refine_ls_number_reflns 2831
_refine_ls_number_restraints 12
_refine_ls_restrained_S_all 1.057
_refine_ls_R_factor_all 0.0349
_refine_ls_R_factor_gt 0.0310
_refine_ls_shift/su_max 0.006
_refine_ls_shift/su_mean 0.000
_refine_ls_structure_factor_coef Fsqd
_refine_ls_weighting_details 'calc w=1/[\s^2^(Fo^2^)+(0.0716P)^2^+0.0000P] where P=(Fo^2^+2Fc^2^)/3'
_refine_ls_weighting_scheme calc
_refine_ls_wR_factor_gt 0.0969
_refine_ls_wR_factor_ref 0.0988
_reflns_number_gt 2500
_reflns_number_total 2831
_reflns_threshold_expression >2sigma(I)
_cod_data_source_file ja043520tsi20041104_114353.cif
_cod_data_source_block jtg6hex
_cod_original_cell_volume 6494.7(19)
_cod_original_sg_symbol_H-M 'R -3'
_cod_original_formula_sum 'H72 Ga13 N15 O99'
_cod_database_code 4111519

loop_
_symmetry_equiv_pos_as_xyz
'x, y, z'
'-y, x-y, z'
'-x+y, -x, z'
'x+2/3, y+1/3, z+1/3'
'-y+2/3, x-y+1/3, z+1/3'
'-x+y+2/3, -x+1/3, z+1/3'
'x+1/3, y+2/3, z+2/3'
'-y+1/3, x-y+2/3, z+2/3'
'-x+y+1/3, -x+2/3, z+2/3'
'-x, -y, -z'
'y, -x+y, -z'
'x-y, x, -z'
'-x+2/3, -y+1/3, -z+1/3'
'y+2/3, -x+y+1/3, -z+1/3'
'x-y+2/3, x+1/3, -z+1/3'
'-x+1/3, -y+2/3, -z+2/3'
'y+1/3, -x+y+2/3, -z+2/3'
'x-y+1/3, x+2/3, -z+2/3'

loop_
_atom_site_label
_atom_site_type_symbol
_atom_site_fract_x
_atom_site_fract_y
_atom_site_fract_z
_atom_site_U_iso_or_equiv
_atom_site_adp_type
_atom_site_occupancy
_atom_site_symmetry_multiplicity
_atom_site_calc_flag
_atom_site_refinement_flags
_atom_site_disorder_assembly
_atom_site_disorder_group
Ga1 Ga 1.0000 1.0000 0.0000 0.0196(2) Uani 1 6 d S . .
Ga2 Ga 0.837137(19) 0.980265(18) -0.004021(17) 0.01921(13) Uani 1 1 d . . .
Ga3 Ga 0.697660(19) 0.821112(19) 0.09437(2) 0.02311(14) Uani 1 1 d . . .
O1 O 0.94201(11) 1.03770(11) -0.05420(13) 0.0206(5) Uani 1 1 d . . .
H1O H 0.9396 1.0376 -0.0992 0.025 Uiso 1 1 d R . .
O2 O 0.81260(13) 0.88619(12) -0.05055(12) 0.0220(5) Uani 1 1 d . . .
H2O H 0.8112 0.8833 -0.1001 0.026 Uiso 1 1 d R . .
O3 O 0.75336(12) 0.92485(12) 0.06121(12) 0.0236(5) Uani 1 1 d . . .
H3O H 0.7493 0.9539 0.0917 0.028 Uiso 1 1 d R . .
O4 O 0.79718(13) 1.02078(13) -0.07527(13) 0.0252(5) Uani 1 1 d . . .
H4O H 0.7547 0.9849 -0.0868 0.030 Uiso 1 1 d R . .
O5 O 0.73030(15) 0.85021(15) 0.19711(14) 0.0366(6) Uani 1 1 d . . .
H51W H 0.7705 0.8657 0.2083 0.044 Uiso 1 1 d R . .
H52W H 0.7124 0.8714 0.2221 0.044 Uiso 1 1 d R . .
O6 O 0.61213(14) 0.84161(15) 0.11670(16) 0.0383(6) Uani 1 1 d . . .
H61W H 0.5822 0.8181 0.1506 0.046 Uiso 1 1 d R . .
H62W H 0.6032 0.8682 0.0867 0.046 Uiso 1 1 d R . .
O7 O 0.62994(14) 0.71683(14) 0.13696(15) 0.0361(6) Uani 1 1 d . . .
H72W H 0.6164 0.6791 0.1078 0.043 Uiso 1 1 d R . .
H71W H 0.6416 0.7031 0.1814 0.043 Uiso 1 1 d R . .
O8 O 0.64377(14) 0.77510(15) 0.00175(14) 0.0351(6) Uani 1 1 d . . .
H81W H 0.6402 0.7334 -0.0176 0.042 Uiso 1 1 d R . .
H82W H 0.6423 0.8055 -0.0326 0.042 Uiso 1 1 d R . .
N1 N 0.72277(17) 0.79552(17) 0.80145(17) 0.0350(7) Uani 1 1 d . . .
O11 O 0.71311(19) 0.74566(17) 0.84609(17) 0.0521(8) Uani 1 1 d . . .
O12 O 0.7779(2) 0.85971(19) 0.80506(18) 0.0694(11) Uani 1 1 d . . .
O13 O 0.67501(18) 0.77931(17) 0.75176(19) 0.0594(9) Uani 1 1 d . . .
N2 N 0.6356(2) 0.7175(2) 0.3316(2) 0.0496(9) Uani 1 1 d . . .
O21 O 0.6723(2) 0.7530(2) 0.38610(19) 0.0617(9) Uani 1 1 d . . .
O22 O 0.5727(3) 0.7093(4) 0.3191(3) 0.1118(18) Uani 1 1 d . . .
O23 O 0.6625(2) 0.6879(2) 0.28942(19) 0.0620(9) Uani 1 1 d . . .
O1W O 0.4695(4) 0.7399(5) 0.1144(7) 0.076(3) Uani 0.41 1 d P . .
O2W O 0.4954(6) 0.7571(7) 0.2073(7) 0.082(4) Uani 0.36 1 d P . .
N3 N 0.8976(12) 1.0014(10) -0.2688(9) 0.192(11) Uani 0.40 1 d PDU A 1
O31 O 0.9191(5) 1.0314(5) -0.2036(3) 0.0442(18) Uani 0.40 1 d PD A 1
O32 O 0.9065(9) 0.9441(10) -0.3005(8) 0.130(6) Uani 0.40 1 d PD A 1
O33 O 0.8553(12) 1.0232(9) -0.3095(14) 0.45(4) Uani 0.40 1 d PD A 1
N3B N 0.9278(16) 0.9982(17) -0.2055(16) 0.098(9) Uiso 0.10 1 d PG . 2
O31B O 0.961(2) 1.0686(18) -0.200(3) 0.098(9) Uiso 0.10 1 d PG . 2
O32B O 0.9634(18) 0.964(2) -0.206(3) 0.098(9) Uiso 0.10 1 d PG . 2
O33B O 0.8571(16) 0.962(2) -0.211(3) 0.098(9) Uiso 0.10 1 d PG . 2

loop_
_atom_site_aniso_label
_atom_site_aniso_U_11
_atom_site_aniso_U_22
_atom_site_aniso_U_33
_atom_site_aniso_U_23
_atom_site_aniso_U_13
_atom_site_aniso_U_12
Ga1 0.0162(3) 0.0162(3) 0.0264(4) 0.000 0.000 0.00809(13)
Ga2 0.01709(19) 0.01609(19) 0.0241(2) 0.00067(12) 0.00043(12) 0.00803(13)
Ga3 0.0208(2) 0.0206(2) 0.0277(2) 0.00216(13) 0.00380(13) 0.01018(15)
O1 0.0203(11) 0.0213(11) 0.0225(12) 0.0017(8) 0.0009(8) 0.0120(9)
O2 0.0259(11) 0.0209(10) 0.0225(11) -0.0030(8) -0.0053(9) 0.0142(9)
O3 0.0240(11) 0.0175(10) 0.0283(12) 0.0003(9) 0.0062(9) 0.0097(9)
O4 0.0210(11) 0.0209(11) 0.0318(12) 0.0002(9) -0.0063(9) 0.0089(9)
O5 0.0380(14) 0.0430(15) 0.0317(14) -0.0036(11) -0.0004(11) 0.0225(12)
O6 0.0324(13) 0.0376(15) 0.0508(17) 0.0086(12) 0.0112(12) 0.0219(12)
O7 0.0364(14) 0.0264(12) 0.0404(14) 0.0085(11) 0.0075(11) 0.0119(11)
O8 0.0359(14) 0.0312(13) 0.0349(14) -0.0022(11) -0.0055(11) 0.0144(11)
N1 0.0325(16) 0.0331(16) 0.0338(17) -0.0049(13) -0.0071(13) 0.0121(14)
O11 0.0584(19) 0.0385(16) 0.0523(18) 0.0058(14) -0.0214(15) 0.0189(14)
O12 0.066(2) 0.0501(19) 0.0422(19) 0.0020(15) -0.0183(16) -0.0079(17)
O13 0.0482(18) 0.0440(17) 0.063(2) 0.0119(15) -0.0312(16) 0.0058(14)
N2 0.059(2) 0.062(2) 0.040(2) -0.0036(18) -0.0015(17) 0.040(2)
O21 0.086(3) 0.073(2) 0.0492(19) -0.0143(17) -0.0072(18) 0.057(2)
O22 0.095(3) 0.194(6) 0.081(3) -0.017(4) -0.012(3) 0.098(4)
O23 0.084(3) 0.066(2) 0.049(2) -0.0127(17) -0.0035(16) 0.046(2)
O1W 0.023(4) 0.052(5) 0.144(10) 0.003(5) -0.005(5) 0.013(3)
O2W 0.055(6) 0.076(7) 0.114(10) 0.039(7) 0.045(6) 0.032(6)
N3 0.18(2) 0.133(17) 0.24(2) 0.075(17) 0.122(18) 0.060(15)
O31 0.077(5) 0.066(5) 0.009(3) -0.007(3) 0.007(3) 0.050(4)
O32 0.192(17) 0.152(14) 0.075(9) 0.024(8) 0.042(9) 0.108(13)
O33 0.19(2) 0.048(9) 1.12(11) -0.02(3) 0.19(4) 0.064(12)

loop_
_atom_type_symbol
_atom_type_description
_atom_type_scat_dispersion_real
_atom_type_scat_dispersion_imag
_atom_type_scat_source
N N 0.0061 0.0033 'International Tables Vol C Tables 4.2.6.8 and 6.1.1.4'
H H 0.0000 0.0000 'International Tables Vol C Tables 4.2.6.8 and 6.1.1.4'
O O 0.0106 0.0060 'International Tables Vol C Tables 4.2.6.8 and 6.1.1.4'
Ga Ga 0.2307 1.6083 'International Tables Vol C Tables 4.2.6.8 and 6.1.1.4'

loop_
_geom_angle_atom_site_label_1
_geom_angle_atom_site_label_2
_geom_angle_atom_site_label_3
_geom_angle
_geom_angle_site_symmetry_1
_geom_angle_site_symmetry_3
O1 Ga1 O1 83.50(9) 2_765 10_775
O1 Ga1 O1 180.00(12) 2_765 11_565
O1 Ga1 O1 96.50(9) 10_775 11_565
O1 Ga1 O1 96.50(9) 2_765 .
O1 Ga1 O1 180.0 10_775 .
O1 Ga1 O1 83.50(9) 11_565 .
O1 Ga1 O1 96.50(9) 2_765 3_675
O1 Ga1 O1 83.50(9) 10_775 3_675
O1 Ga1 O1 83.50(9) 11_565 3_675
O1 Ga1 O1 96.50(9) . 3_675
O1 Ga1 O1 83.50(9) 2_765 12_655
O1 Ga1 O1 96.50(9) 10_775 12_655
O1 Ga1 O1 96.50(9) 11_565 12_655
O1 Ga1 O1 83.50(9) . 12_655
O1 Ga1 O1 180.0 3_675 12_655
O2 Ga2 O3 89.06(9) . .
O2 Ga2 O2 164.25(12) . 11_565
O3 Ga2 O2 96.90(9) . 11_565
O2 Ga2 O4 99.49(10) . .
O3 Ga2 O4 103.75(10) . .
O2 Ga2 O4 93.26(10) 11_565 .
O2 Ga2 O1 92.47(10) . .
O3 Ga2 O1 166.37(9) . .
O2 Ga2 O1 78.37(9) 11_565 .
O4 Ga2 O1 89.37(9) . .
O2 Ga2 O1 76.16(9) . 12_655
O3 Ga2 O1 90.68(9) . 12_655
O2 Ga2 O1 89.16(9) 11_565 12_655
O4 Ga2 O1 164.96(10) . 12_655
O1 Ga2 O1 76.57(12) . 12_655
O4 Ga3 O3 96.35(10) 12_655 .
O4 Ga3 O8 93.19(11) 12_655 .
O3 Ga3 O8 97.20(10) . .
O4 Ga3 O5 93.08(11) 12_655 .
O3 Ga3 O5 92.92(10) . .
O8 Ga3 O5 167.43(11) . .
O4 Ga3 O7 91.29(10) 12_655 .
O3 Ga3 O7 171.86(10) . .
O8 Ga3 O7 85.13(11) . .
O5 Ga3 O7 83.84(11) . .
O4 Ga3 O6 177.38(10) 12_655 .
O3 Ga3 O6 86.25(10) . .
O8 Ga3 O6 86.79(12) . .
O5 Ga3 O6 86.45(11) . .
O7 Ga3 O6 86.10(11) . .
Ga1 O1 Ga2 101.62(10) . .
Ga1 O1 Ga2 98.31(10) . 11_565
Ga2 O1 Ga2 95.47(9) . 11_565
Ga2 O2 Ga2 108.99(11) . 12_655
Ga2 O3 Ga3 134.68(12) . .
Ga3 O4 Ga2 130.90(12) 11_565 .
O12 N1 O11 121.3(3) . .
O12 N1 O13 119.7(3) . .
O11 N1 O13 119.0(3) . .
O22 N2 O21 120.8(4) . .
O22 N2 O23 119.4(5) . .
O21 N2 O23 119.8(4) . .
O31 N3 O33 117.9(12) . .
O31 N3 O32 128.1(13) . .
O33 N3 O32 113.8(11) . .
O32B N3B O31B 121.1 . .
O32B N3B O33B 119.7 . .
O31B N3B O33B 119.2 . .
O32B N3B O32B 61(3) . 3_675
O31B N3B O32B 60(3) . 3_675
O33B N3B O32B 175.2(7) . 3_675
N3B O31B O32B 61(2) . 3_675
N3B O32B O31B 123(4) . 2_765
N3B O32B O32B 61(3) . 3_675
O31B O32B O32B 174(3) 2_765 3_675
N3B O32B O32B 121(3) . 2_765
O31B O32B O32B 116(4) 2_765 2_765
O32B O32B O32B 60.0 3_675 2_765
N3B O32B N3B 179(4) . 2_765
O31B O32B N3B 58(3) 2_765 2_765
O32B O32B N3B 117(2) 3_675 2_765
O32B O32B N3B 57(2) 2_765 2_765

loop_
_geom_bond_atom_site_label_1
_geom_bond_atom_site_label_2
_geom_bond_distance
_geom_bond_site_symmetry_2
Ga1 O1 1.959(2) 2_765
Ga1 O1 1.959(2) 10_775
Ga1 O1 1.959(2) 11_565
Ga1 O1 1.959(2) .
Ga1 O1 1.959(2) 3_675
Ga1 O1 1.959(2) 12_655
Ga2 O2 1.910(2) .
Ga2 O3 1.913(2) .
Ga2 O2 1.917(2) 11_565
Ga2 O4 1.922(2) .
Ga2 O1 2.056(2) .
Ga2 O1 2.153(2) 12_655
Ga3 O4 1.913(2) 12_655
Ga3 O3 1.917(2) .
Ga3 O8 1.982(3) .
Ga3 O5 1.987(3) .
Ga3 O7 2.011(2) .
Ga3 O6 2.011(2) .
O1 Ga2 2.153(2) 11_565
O2 Ga2 1.917(2) 12_655
O4 Ga3 1.913(2) 11_565
N1 O12 1.218(4) .
N1 O11 1.236(4) .
N1 O13 1.247(4) .
N2 O22 1.218(5) .
N2 O21 1.239(5) .
N2 O23 1.256(5) .
O1W O2W 1.767(18) .
N3 O31 1.313(15) .
N3 O33 1.362(16) .
N3 O32 1.386(14) .
N3B O32B 1.2215 .
N3B O31B 1.2363 .
N3B O33B 1.2420 .
N3B O32B 1.28(6) 3_675
O31B O32B 1.26(7) 3_675
O32B O31B 1.26(5) 2_765
O32B O32B 1.27(5) 3_675
O32B O32B 1.27(8) 2_765
O32B N3B 1.28(5) 2_765
